data_4072262
loop_
_publ_author_name
'Shinohara, Akihiro'
'McBee, Jennifer'
'Waterman, Rory'
'Tilley, T. Don'

_publ_section_title
;
 Paramagnetic Vanadium Silyl Complexes: Synthesis, Structure, and
 Reactivity
;
_journal_issue 21
_journal_name_full Organometallics
_journal_page_first 5717
_journal_paper_doi 10.1021/om800712k
_journal_volume 27
_journal_year 2008
_chemical_formula_sum 'C23 H32 P2 Si V'
_chemical_formula_weight 449.46
_chemical_name_systematic
; 
 ? 
;
_space_group_IT_number 14
_symmetry_cell_setting monoclinic
_symmetry_space_group_name_Hall '-P 2ybc'
_symmetry_space_group_name_H-M 'P 1 21/c 1'
_atom_sites_solution_hydrogens geom
_atom_sites_solution_primary direct
_atom_sites_solution_secondary difmap
_audit_creation_method SHELXL-97
_cell_angle_alpha 90.00
_cell_angle_beta 100.262(2)
_cell_angle_gamma 90.00
_cell_formula_units_Z 4
_cell_length_a 10.1297(11)
_cell_length_b 8.8751(10)
_cell_length_c 26.927(3)
_cell_measurement_temperature 147(2)
_cell_volume 2382.1(5)
_computing_cell_refinement 'Bruker SMART'
_computing_data_collection 'Bruker SMART'
_computing_data_reduction 'Bruker SHELXTL'
_computing_molecular_graphics 'Bruker SHELXTL'
_computing_publication_material 'Bruker SHELXTL'
_computing_structure_refinement 'SHELXL-97 (Sheldrick, 1997)'
_computing_structure_solution 'SHELXS-97 (Sheldrick, 1990)'
_diffrn_ambient_temperature 147(2)
_diffrn_measured_fraction_theta_full 0.995
_diffrn_measured_fraction_theta_max 0.995
_diffrn_measurement_device_type 'CCD area detector'
_diffrn_measurement_method 'phi and omega scans'
_diffrn_radiation_monochromator graphite
_diffrn_radiation_source 'fine-focus sealed tube'
_diffrn_radiation_type MoK\a
_diffrn_radiation_wavelength 0.71073
_diffrn_reflns_av_R_equivalents 0.0593
_diffrn_reflns_av_sigmaI/netI 0.0740
_diffrn_reflns_limit_h_max 12
_diffrn_reflns_limit_h_min -12
_diffrn_reflns_limit_k_max 10
_diffrn_reflns_limit_k_min -11
_diffrn_reflns_limit_l_max 25
_diffrn_reflns_limit_l_min -33
_diffrn_reflns_number 13628
_diffrn_reflns_theta_full 26.37
_diffrn_reflns_theta_max 26.37
_diffrn_reflns_theta_min 1.54
_exptl_absorpt_coefficient_mu 0.607
_exptl_absorpt_correction_T_max 0.9418
_exptl_absorpt_correction_T_min 0.8986
_exptl_absorpt_correction_type empirical
_exptl_absorpt_process_details 'SHELXL-97 (Sheldrick, 1997)'
_exptl_crystal_colour orange
_exptl_crystal_density_diffrn 1.253
_exptl_crystal_density_method 'not measured'
_exptl_crystal_description block
_exptl_crystal_F_000 948
_exptl_crystal_size_max 0.18
_exptl_crystal_size_mid 0.12
_exptl_crystal_size_min 0.10
_refine_diff_density_max 0.370
_refine_diff_density_min -0.242
_refine_diff_density_rms 0.059
_refine_ls_extinction_method none
_refine_ls_goodness_of_fit_ref 0.931
_refine_ls_hydrogen_treatment mixed
_refine_ls_matrix_type full
_refine_ls_number_parameters 248
_refine_ls_number_reflns 4847
_refine_ls_number_restraints 0
_refine_ls_restrained_S_all 0.931
_refine_ls_R_factor_all 0.0647
_refine_ls_R_factor_gt 0.0427
_refine_ls_shift/su_max 0.000
_refine_ls_shift/su_mean 0.000
_refine_ls_structure_factor_coef Fsqd
_refine_ls_weighting_details 'calc w=1/[\s^2^(Fo^2^)+(0.0263P)^2^+0.0000P] where P=(Fo^2^+2Fc^2^)/3'
_refine_ls_weighting_scheme calc
_refine_ls_wR_factor_gt 0.0784
_refine_ls_wR_factor_ref 0.0848
_reflns_number_gt 3514
_reflns_number_total 4847
_reflns_threshold_expression >2sigma(I)
_cod_data_source_file om800712k_si_001.cif
_cod_data_source_block as02m
_cod_depositor_comments
;
The following automatic conversions were performed:

'_symmetry_cell_setting' value 'Monoclinic' changed to 'monoclinic'
according to /home/saulius/struct/CIF-dictionaries/cif_core.dic
dictionary named 'cif_core.dic' version 2.4.1 from 2010-06-29.

Automatic conversion script
Id: cif_fix_values 1715 2011-07-08 13:25:40Z adriana 
;
_cod_original_cell_volume 2382.0(5)
_cod_original_sg_symbol_H-M P2(1)/c
_cod_database_code 4072262

loop_
_symmetry_equiv_pos_as_xyz
'x, y, z'
'-x, y+1/2, -z+1/2'
'-x, -y, -z'
'x, -y-1/2, z-1/2'

loop_
_atom_site_label
_atom_site_type_symbol
_atom_site_fract_x
_atom_site_fract_y
_atom_site_fract_z
_atom_site_U_iso_or_equiv
_atom_site_adp_type
_atom_site_occupancy
_atom_site_symmetry_multiplicity
_atom_site_calc_flag
_atom_site_refinement_flags
V V 0.28150(4) 0.47427(4) 0.169215(16) 0.02315(12) Uani 1 1 d .
P2 P 0.40073(7) 0.30403(8) 0.12007(3) 0.02983(18) Uani 1 1 d .
Si Si 0.11962(6) 0.56384(7) 0.09056(3) 0.02464(17) Uani 1 1 d .
P1 P 0.13744(7) 0.25104(7) 0.16945(3) 0.02924(17) Uani 1 1 d .
C31 C -0.0485(2) 0.6472(3) 0.10009(10) 0.0263(6) Uani 1 1 d .
C41 C 0.1850(2) 0.7133(3) 0.04982(9) 0.0236(5) Uani 1 1 d .
C43 C 0.1486(3) 0.9019(3) -0.01716(10) 0.0339(6) Uani 1 1 d .
H43A H 0.0892 0.9561 -0.0409 0.041 Uiso 1 1 calc R
C1 C 0.1818(3) 0.1206(3) 0.12227(10) 0.0380(7) Uani 1 1 d .
H1A H 0.1475 0.0209 0.1275 0.046 Uiso 1 1 calc R
H1B H 0.1414 0.1541 0.0887 0.046 Uiso 1 1 calc R
C42 C 0.1000(2) 0.7977(3) 0.01344(10) 0.0304(6) Uani 1 1 d .
H42A H 0.0078 0.7834 0.0097 0.036 Uiso 1 1 calc R
C35 C -0.2927(3) 0.6597(3) 0.08208(11) 0.0396(7) Uani 1 1 d .
H35A H -0.3735 0.6229 0.0644 0.048 Uiso 1 1 calc R
C46 C 0.3223(2) 0.7423(3) 0.05395(10) 0.0281(6) Uani 1 1 d .
H46A H 0.3824 0.6904 0.0781 0.034 Uiso 1 1 calc R
C54 C 0.4553(3) 0.5167(3) 0.23446(10) 0.0364(7) Uani 1 1 d .
H54A H 0.5337 0.4515 0.2442 0.044 Uiso 1 1 calc R
C45 C 0.3721(2) 0.8452(3) 0.02345(10) 0.0336(7) Uani 1 1 d .
H45A H 0.4641 0.8608 0.0271 0.040 Uiso 1 1 calc R
C53 C 0.4473(3) 0.6400(3) 0.20167(10) 0.0381(7) Uani 1 1 d .
H53A H 0.5190 0.6760 0.1846 0.046 Uiso 1 1 calc R
C36 C -0.1723(2) 0.5966(3) 0.07436(10) 0.0323(6) Uani 1 1 d .
H36A H -0.1744 0.5182 0.0513 0.039 Uiso 1 1 calc R
C44 C 0.2849(3) 0.9251(3) -0.01248(10) 0.0335(6) Uani 1 1 d .
H44A H 0.3179 0.9939 -0.0333 0.040 Uiso 1 1 calc R
C34 C -0.2930(3) 0.7760(3) 0.11573(11) 0.0407(7) Uani 1 1 d .
H34A H -0.3734 0.8185 0.1209 0.049 Uiso 1 1 calc R
C12 C -0.0443(3) 0.2629(3) 0.15290(12) 0.0469(8) Uani 1 1 d .
H12A H -0.0825 0.1647 0.1553 0.070 Uiso 1 1 calc R
H12B H -0.0690 0.2998 0.1190 0.070 Uiso 1 1 calc R
H12C H -0.0775 0.3304 0.1757 0.070 Uiso 1 1 calc R
C11 C 0.1582(3) 0.1332(3) 0.22616(10) 0.0397(7) Uani 1 1 d .
H11A H 0.0958 0.0509 0.2208 0.060 Uiso 1 1 calc R
H11B H 0.1416 0.1925 0.2542 0.060 Uiso 1 1 calc R
H11C H 0.2481 0.0945 0.2332 0.060 Uiso 1 1 calc R
C32 C -0.0529(3) 0.7645(3) 0.13437(11) 0.0341(7) Uani 1 1 d .
H32A H 0.0273 0.8003 0.1529 0.041 Uiso 1 1 calc R
C52 C 0.3236(3) 0.7107(3) 0.20112(12) 0.0462(8) Uani 1 1 d .
H52A H 0.2939 0.8052 0.1839 0.055 Uiso 1 1 calc R
C2 C 0.3345(3) 0.1139(3) 0.12668(11) 0.0401(7) Uani 1 1 d .
H2A H 0.3576 0.0489 0.1006 0.048 Uiso 1 1 calc R
H2B H 0.3744 0.0723 0.1592 0.048 Uiso 1 1 calc R
C22 C 0.3797(3) 0.3250(3) 0.05177(10) 0.0411(7) Uani 1 1 d .
H22A H 0.4326 0.2505 0.0385 0.062 Uiso 1 1 calc R
H22B H 0.4084 0.4238 0.0438 0.062 Uiso 1 1 calc R
H22C H 0.2869 0.3118 0.0371 0.062 Uiso 1 1 calc R
C21 C 0.5819(3) 0.2790(3) 0.13758(11) 0.0462(8) Uani 1 1 d .
H21A H 0.6121 0.2095 0.1147 0.069 Uiso 1 1 calc R
H21B H 0.6031 0.2400 0.1713 0.069 Uiso 1 1 calc R
H21C H 0.6258 0.3742 0.1360 0.069 Uiso 1 1 calc R
C33 C -0.1717(3) 0.8291(3) 0.14180(11) 0.0411(7) Uani 1 1 d .
H33A H -0.1703 0.9086 0.1644 0.049 Uiso 1 1 calc R
C55 C 0.3380(3) 0.5101(3) 0.25376(10) 0.0457(8) Uani 1 1 d .
H55A H 0.3195 0.4401 0.2798 0.055 Uiso 1 1 calc R
C51 C 0.2557(3) 0.6303(4) 0.23355(12) 0.0529(9) Uani 1 1 d .
H51A H 0.1702 0.6591 0.2432 0.064 Uiso 1 1 calc R
H1 H 0.072(2) 0.449(2) 0.0524(9) 0.034(7) Uiso 1 1 d .

loop_
_atom_site_aniso_label
_atom_site_aniso_U_11
_atom_site_aniso_U_22
_atom_site_aniso_U_33
_atom_site_aniso_U_23
_atom_site_aniso_U_13
_atom_site_aniso_U_12
V 0.0243(2) 0.0229(2) 0.0215(2) -0.00152(18) 0.00214(18) -0.00171(17)
P2 0.0322(4) 0.0314(4) 0.0260(4) 0.0007(3) 0.0055(3) 0.0070(3)
Si 0.0238(4) 0.0237(4) 0.0258(4) 0.0007(3) 0.0027(3) -0.0001(3)
P1 0.0295(4) 0.0264(4) 0.0303(4) 0.0019(3) 0.0013(3) -0.0043(3)
C31 0.0255(13) 0.0251(13) 0.0283(15) 0.0092(11) 0.0047(12) 0.0002(11)
C41 0.0264(13) 0.0227(13) 0.0212(14) -0.0014(11) 0.0028(11) 0.0015(10)
C43 0.0367(15) 0.0312(15) 0.0311(16) 0.0053(12) -0.0013(13) 0.0000(12)
C1 0.0531(18) 0.0259(15) 0.0323(17) -0.0014(12) 0.0004(14) -0.0087(13)
C42 0.0264(13) 0.0318(15) 0.0313(16) 0.0004(12) 0.0006(12) -0.0035(11)
C35 0.0249(14) 0.055(2) 0.0367(18) 0.0142(15) -0.0002(13) 0.0012(13)
C46 0.0258(13) 0.0298(14) 0.0286(15) -0.0002(12) 0.0048(12) 0.0037(11)
C54 0.0357(15) 0.0371(16) 0.0307(16) -0.0020(13) -0.0098(13) -0.0027(12)
C45 0.0284(14) 0.0382(16) 0.0362(17) -0.0025(13) 0.0116(13) -0.0050(12)
C53 0.0371(16) 0.0376(16) 0.0365(17) -0.0019(14) -0.0014(14) -0.0157(13)
C36 0.0280(14) 0.0365(16) 0.0309(16) 0.0066(12) 0.0017(12) 0.0015(12)
C44 0.0449(17) 0.0313(15) 0.0262(15) 0.0028(12) 0.0117(13) -0.0074(13)
C34 0.0333(16) 0.0492(19) 0.0440(19) 0.0212(15) 0.0187(14) 0.0117(14)
C12 0.0330(15) 0.0421(18) 0.062(2) 0.0129(16) -0.0002(15) -0.0076(13)
C11 0.0458(17) 0.0367(16) 0.0353(17) 0.0073(13) 0.0038(14) -0.0048(13)
C32 0.0308(14) 0.0320(15) 0.0413(18) 0.0001(13) 0.0115(13) -0.0041(12)
C52 0.057(2) 0.0234(15) 0.050(2) -0.0091(14) -0.0136(17) 0.0010(14)
C2 0.0582(19) 0.0269(15) 0.0351(17) -0.0053(13) 0.0085(15) 0.0094(13)
C22 0.0501(18) 0.0441(18) 0.0299(17) -0.0025(14) 0.0091(14) 0.0111(14)
C21 0.0359(16) 0.0542(19) 0.048(2) 0.0076(16) 0.0073(15) 0.0134(14)
C33 0.0472(18) 0.0318(16) 0.049(2) 0.0047(14) 0.0214(15) 0.0036(14)
C55 0.061(2) 0.053(2) 0.0213(16) -0.0057(14) 0.0024(15) -0.0178(16)
C51 0.0391(17) 0.070(2) 0.050(2) -0.0382(18) 0.0080(16) -0.0011(17)

loop_
_atom_type_symbol
_atom_type_description
_atom_type_scat_dispersion_real
_atom_type_scat_dispersion_imag
_atom_type_scat_source
C C 0.0033 0.0016 'International Tables Vol C Tables 4.2.6.8 and 6.1.1.4'
H H 0.0000 0.0000 'International Tables Vol C Tables 4.2.6.8 and 6.1.1.4'
P P 0.1023 0.0942 'International Tables Vol C Tables 4.2.6.8 and 6.1.1.4'
V V 0.3005 0.5294 'International Tables Vol C Tables 4.2.6.8 and 6.1.1.4'
Si Si 0.0817 0.0704 'International Tables Vol C Tables 4.2.6.8 and 6.1.1.4'

loop_
_geom_angle_atom_site_label_1
_geom_angle_atom_site_label_2
_geom_angle_atom_site_label_3
_geom_angle
C55 V C51 36.01(10)
C55 V C52 59.72(11)
C51 V C52 35.85(11)
C55 V C53 59.29(10)
C51 V C53 59.47(11)
C52 V C53 35.68(9)
C55 V C54 35.29(10)
C51 V C54 59.37(10)
C52 V C54 59.44(10)
C53 V C54 35.64(9)
C55 V P1 98.86(8)
C51 V P1 109.90(9)
C52 V P1 144.25(9)
C53 V P1 155.87(7)
C54 V P1 120.44(7)
C55 V P2 124.41(9)
C51 V P2 156.80(8)
C52 V P2 133.70(9)
C53 V P2 101.72(8)
C54 V P2 97.45(8)
P1 V P2 81.68(3)
C55 V Si 142.71(9)
C51 V Si 107.32(9)
C52 V Si 94.32(8)
C53 V Si 115.76(7)
C54 V Si 151.12(7)
P1 V Si 87.67(3)
P2 V Si 92.82(3)
C22 P2 C21 101.81(13)
C22 P2 C2 102.28(13)
C21 P2 C2 103.34(13)
C22 P2 V 119.94(9)
C21 P2 V 120.19(10)
C2 P2 V 106.81(9)
C41 Si C31 102.45(10)
C41 Si V 116.93(8)
C31 Si V 117.55(8)
C12 P1 C11 101.42(13)
C12 P1 C1 103.27(13)
C11 P1 C1 102.20(13)
C12 P1 V 121.85(9)
C11 P1 V 118.79(9)
C1 P1 V 106.73(9)
C36 C31 C32 115.9(2)
C36 C31 Si 123.4(2)
C32 C31 Si 120.68(18)
C46 C41 C42 115.8(2)
C46 C41 Si 121.51(18)
C42 C41 Si 122.63(18)
C44 C43 C42 120.1(2)
C2 C1 P1 109.87(17)
C43 C42 C41 122.2(2)
C34 C35 C36 120.4(3)
C45 C46 C41 122.5(2)
C55 C54 C53 108.3(3)
C55 C54 V 71.66(15)
C53 C54 V 72.15(15)
C46 C45 C44 120.0(2)
C52 C53 C54 108.0(3)
C52 C53 V 71.88(15)
C54 C53 V 72.20(14)
C35 C36 C31 122.1(3)
C43 C44 C45 119.4(2)
C35 C34 C33 119.0(3)
C33 C32 C31 122.5(3)
C53 C52 C51 107.7(3)
C53 C52 V 72.44(15)
C51 C52 V 71.71(16)
C1 C2 P2 109.77(17)
C32 C33 C34 120.2(3)
C54 C55 C51 108.3(3)
C54 C55 V 73.05(16)
C51 C55 V 72.01(16)
C52 C51 C55 107.8(3)
C52 C51 V 72.44(17)
C55 C51 V 71.98(16)

loop_
_geom_bond_atom_site_label_1
_geom_bond_atom_site_label_2
_geom_bond_distance
V C55 2.269(3)
V C51 2.269(3)
V C52 2.279(3)
V C53 2.286(2)
V C54 2.286(2)
V P1 2.4613(8)
V P2 2.4621(8)
V Si 2.5629(8)
P2 C22 1.823(3)
P2 C21 1.825(3)
P2 C2 1.836(3)
Si C41 1.913(2)
Si C31 1.915(2)
P1 C12 1.819(3)
P1 C11 1.832(3)
P1 C1 1.833(3)
C31 C36 1.394(3)
C31 C32 1.397(3)
C41 C46 1.399(3)
C41 C42 1.401(3)
C43 C44 1.380(3)
C43 C42 1.386(3)
C1 C2 1.531(3)
C35 C34 1.374(4)
C35 C36 1.392(3)
C46 C45 1.382(3)
C54 C55 1.381(4)
C54 C53 1.399(4)
C45 C44 1.383(3)
C53 C52 1.398(4)
C34 C33 1.385(4)
C32 C33 1.379(3)
C52 C51 1.400(4)
C55 C51 1.403(4)

loop_
_geom_torsion_atom_site_label_1
_geom_torsion_atom_site_label_2
_geom_torsion_atom_site_label_3
_geom_torsion_atom_site_label_4
_geom_torsion
C55 V P2 C22 -161.84(14)
C51 V P2 C22 -134.8(3)
C52 V P2 C22 -82.84(15)
C53 V P2 C22 -101.18(13)
C54 V P2 C22 -137.10(13)
P1 V P2 C22 103.09(11)
Si V P2 C22 15.86(11)
C55 V P2 C21 -34.37(15)
C51 V P2 C21 -7.3(3)
C52 V P2 C21 44.63(16)
C53 V P2 C21 26.29(14)
C54 V P2 C21 -9.63(13)
P1 V P2 C21 -129.44(11)
Si V P2 C21 143.33(11)
C55 V P2 C2 82.67(13)
C51 V P2 C2 109.7(3)
C52 V P2 C2 161.67(14)
C53 V P2 C2 143.33(12)
C54 V P2 C2 107.42(12)
P1 V P2 C2 -12.40(9)
Si V P2 C2 -99.63(9)
C55 V Si C41 97.08(15)
C51 V Si C41 88.55(12)
C52 V Si C41 54.44(12)
C53 V Si C41 24.67(12)
C54 V Si C41 31.21(18)
P1 V Si C41 -161.32(8)
P2 V Si C41 -79.78(9)
C55 V Si C31 -25.45(16)
C51 V Si C31 -33.98(13)
C52 V Si C31 -68.09(12)
C53 V Si C31 -97.86(12)
C54 V Si C31 -91.32(18)
P1 V Si C31 76.15(9)
P2 V Si C31 157.69(9)
C55 V P1 C12 105.18(15)
C51 V P1 C12 69.69(16)
C52 V P1 C12 56.26(19)
C53 V P1 C12 128.8(2)
C54 V P1 C12 135.12(15)
P2 V P1 C12 -131.09(13)
Si V P1 C12 -37.90(13)
C55 V P1 C11 -22.22(14)
C51 V P1 C11 -57.71(14)
C52 V P1 C11 -71.15(17)
C53 V P1 C11 1.4(2)
C54 V P1 C11 7.72(14)
P2 V P1 C11 101.51(11)
Si V P1 C11 -165.30(11)
C55 V P1 C1 -136.86(12)
C51 V P1 C1 -172.35(13)
C52 V P1 C1 174.22(15)
C53 V P1 C1 -113.2(2)
C54 V P1 C1 -106.92(13)
P2 V P1 C1 -13.13(9)
Si V P1 C1 80.06(9)
C41 Si C31 C36 103.6(2)
V Si C31 C36 -126.69(19)
C41 Si C31 C32 -76.8(2)
V Si C31 C32 52.9(2)
C31 Si C41 C46 147.3(2)
V Si C41 C46 17.2(2)
C31 Si C41 C42 -34.2(2)
V Si C41 C42 -164.26(18)
C12 P1 C1 C2 172.66(18)
C11 P1 C1 C2 -82.3(2)
V P1 C1 C2 43.1(2)
C44 C43 C42 C41 0.1(4)
C46 C41 C42 C43 1.0(4)
Si C41 C42 C43 -177.6(2)
C42 C41 C46 C45 -1.4(4)
Si C41 C46 C45 177.23(19)
C51 V C54 C55 37.76(18)
C52 V C54 C55 79.66(19)
C53 V C54 C55 117.0(3)
P1 V C54 C55 -58.60(18)
P2 V C54 C55 -143.30(16)
Si V C54 C55 106.8(2)
C55 V C54 C53 -117.0(3)
C51 V C54 C53 -79.2(2)
C52 V C54 C53 -37.31(17)
P1 V C54 C53 -175.57(15)
P2 V C54 C53 99.73(17)
Si V C54 C53 -10.1(3)
C41 C46 C45 C44 0.6(4)
C55 C54 C53 C52 0.4(3)
V C54 C53 C52 63.41(18)
C55 C54 C53 V -62.98(19)
C55 V C53 C52 -79.7(2)
C51 V C53 C52 -37.62(18)
C54 V C53 C52 -116.5(3)
P1 V C53 C52 -107.1(2)
P2 V C53 C52 157.04(17)
Si V C53 C52 58.1(2)
C55 V C53 C54 36.79(17)
C51 V C53 C54 78.9(2)
C52 V C53 C54 116.5(3)
P1 V C53 C54 9.4(3)
P2 V C53 C54 -86.45(17)
Si V C53 C54 174.59(15)
C34 C35 C36 C31 0.3(4)
C32 C31 C36 C35 0.5(4)
Si C31 C36 C35 -179.9(2)
C42 C43 C44 C45 -0.9(4)
C46 C45 C44 C43 0.6(4)
C36 C35 C34 C33 -0.1(4)
C36 C31 C32 C33 -1.4(4)
Si C31 C32 C33 179.0(2)
C54 C53 C52 C51 -0.1(3)
V C53 C52 C51 63.48(19)
C54 C53 C52 V -63.62(18)
C55 V C52 C53 78.43(19)
C51 V C52 C53 116.1(3)
C54 V C52 C53 37.27(17)
P1 V C52 C53 138.03(16)
P2 V C52 C53 -31.9(2)
Si V C52 C53 -129.95(17)
C55 V C52 C51 -37.70(17)
C53 V C52 C51 -116.1(3)
C54 V C52 C51 -78.86(19)
P1 V C52 C51 21.9(2)
P2 V C52 C51 -148.02(16)
Si V C52 C51 113.91(17)
P1 C1 C2 P2 -56.4(2)
C22 P2 C2 C1 -84.4(2)
C21 P2 C2 C1 170.09(19)
V P2 C2 C1 42.4(2)
C31 C32 C33 C34 1.6(4)
C35 C34 C33 C32 -0.8(4)
C53 C54 C55 C51 -0.6(3)
V C54 C55 C51 -63.85(19)
C53 C54 C55 V 63.30(19)
C51 V C55 C54 -116.3(3)
C52 V C55 C54 -78.81(18)
C53 V C55 C54 -37.16(16)
P1 V C55 C54 131.86(16)
P2 V C55 C54 45.92(19)
Si V C55 C54 -130.28(16)
C52 V C55 C51 37.53(17)
C53 V C55 C51 79.18(19)
C54 V C55 C51 116.3(3)
P1 V C55 C51 -111.80(18)
P2 V C55 C51 162.26(16)
Si V C55 C51 -13.9(2)
C53 C52 C51 C55 -0.2(3)
V C52 C51 C55 63.76(19)
C53 C52 C51 V -63.96(19)
C54 C55 C51 C52 0.5(3)
V C55 C51 C52 -64.1(2)
C54 C55 C51 V 64.52(19)
C55 V C51 C52 116.1(3)
C53 V C51 C52 37.43(16)
C54 V C51 C52 79.08(18)
P1 V C51 C52 -166.60(15)
P2 V C51 C52 76.4(3)
Si V C51 C52 -72.72(17)
C52 V C51 C55 -116.1(3)
C53 V C51 C55 -78.64(18)
C54 V C51 C55 -36.99(16)
P1 V C51 C55 77.33(18)
P2 V C51 C55 -39.6(4)
Si V C51 C55 171.21(16)
